data_7707893
loop_
_publ_author_name
'Bhanja, Avik'
'Herchel, Radovan'
'Moreno-Pineda, Eufemio'
'Khara, Anjan'
'Wernsdorfer, Wolfgang'
'Ray, Debashis'

_publ_section_title
;
 Synthesis, characterization, magnetism and theoretical analysis of
 hetero-metallic [Ni<sub>2</sub>Ln<sub>2</sub>] partial di-cubane
 assemblies.
;
_journal_issue 36
_journal_name_full 'Dalton transactions (Cambridge, England : 2003)'
_journal_page_first 12517
_journal_page_last 12527
_journal_paper_doi 10.1039/d1dt00510c
_journal_volume 50
_journal_year 2021
_chemical_formula_moiety 'C64 H68 Dy2 N2 Ni2 O20, 2(CH3OH)'
_chemical_formula_sum 'C66 H76 Dy2 N2 Ni2 O22'
_chemical_formula_weight 1691.70
_space_group_crystal_system triclinic
_space_group_IT_number 2
_space_group_name_Hall '-P 1'
_space_group_name_H-M_alt 'P -1'
_atom_sites_solution_hydrogens geom
_audit_creation_method SHELXL-2014/7
_audit_update_record
;
2021-02-11 deposited with the CCDC.	2021-07-26 downloaded from the CCDC.
;
_cell_angle_alpha 101.289(19)
_cell_angle_beta 103.51(2)
_cell_angle_gamma 90.45(2)
_cell_formula_units_Z 1
_cell_length_a 11.108(18)
_cell_length_b 11.279(18)
_cell_length_c 13.69(2)
_cell_measurement_reflns_used 7051
_cell_measurement_temperature 296(2)
_cell_measurement_theta_max 28.757
_cell_measurement_theta_min 1.563
_cell_volume 1633(4)
_computing_cell_refinement 'SAINT V8.38A (?, 2016)'
_computing_data_collection SMART
_computing_data_reduction 'SAINT V8.38A (?, 2016)'
_computing_structure_refinement 'SHELXL-2014/7 (Sheldrick, 2014)'
_diffrn_ambient_temperature 296(2)
_diffrn_measured_fraction_theta_full 0.990
_diffrn_measured_fraction_theta_max 0.924
_diffrn_measurement_device_type 'Bruker SMART APEX-II'
_diffrn_measurement_method 'CCD area detector,\w-scans'
_diffrn_radiation_type MoK\a
_diffrn_radiation_wavelength 0.71073
_diffrn_reflns_av_R_equivalents 0.0378
_diffrn_reflns_av_unetI/netI 0.0444
_diffrn_reflns_Laue_measured_fraction_full 0.990
_diffrn_reflns_Laue_measured_fraction_max 0.924
_diffrn_reflns_limit_h_max 15
_diffrn_reflns_limit_h_min -13
_diffrn_reflns_limit_k_max 14
_diffrn_reflns_limit_k_min -14
_diffrn_reflns_limit_l_max 15
_diffrn_reflns_limit_l_min -18
_diffrn_reflns_number 22578
_diffrn_reflns_point_group_measured_fraction_full 0.990
_diffrn_reflns_point_group_measured_fraction_max 0.924
_diffrn_reflns_theta_full 25.242
_diffrn_reflns_theta_max 28.757
_diffrn_reflns_theta_min 1.563
_exptl_absorpt_coefficient_mu 2.910
_exptl_absorpt_correction_type multi-scan
_exptl_absorpt_process_details SADABS-2016/2
_exptl_crystal_colour GREEN
_exptl_crystal_density_diffrn 1.721
_exptl_crystal_description BLOCK
_exptl_crystal_F_000 850
_exptl_crystal_size_max .17
_exptl_crystal_size_mid .15
_exptl_crystal_size_min .10
_exptl_transmission_factor_max .748
_exptl_transmission_factor_min .616
_refine_diff_density_max 3.634
_refine_diff_density_min -1.023
_refine_diff_density_rms 0.155
_refine_ls_extinction_method none
_refine_ls_goodness_of_fit_ref 1.045
_refine_ls_hydrogen_treatment constr
_refine_ls_matrix_type full
_refine_ls_number_parameters 430
_refine_ls_number_reflns 7839
_refine_ls_number_restraints 0
_refine_ls_restrained_S_all 1.045
_refine_ls_R_factor_all 0.0453
_refine_ls_R_factor_gt 0.0397
_refine_ls_shift/su_max 0.002
_refine_ls_shift/su_mean 0.000
_refine_ls_structure_factor_coef Fsqd
_refine_ls_weighting_details 'w=1/[\s^2^(Fo^2^)+(0.0560P)^2^+3.7943P] where P=(Fo^2^+2Fc^2^)/3'
_refine_ls_weighting_scheme calc
_refine_ls_wR_factor_gt 0.1007
_refine_ls_wR_factor_ref 0.1040
_reflns_Friedel_coverage 0.000
_reflns_number_gt 7051
_reflns_number_total 7839
_reflns_threshold_expression 'I > 2\s(I)'
_cod_data_source_file d1dt00510c2.cif
_cod_data_source_block Complex3
_cod_depositor_comments 'Adding full bibliography for 7707892--7707895.cif.'
_cod_original_cell_volume 1633(5)
_cod_database_code 7707893
_shelx_shelxl_version_number 2014/7
_shelx_space_group_comment
;
The symmetry employed for this shelxl refinement is uniquely defined
by the following loop, which should always be used as a source of
symmetry information in preference to the above space-group names.
They are only intended as comments.
;

loop_
_space_group_symop_operation_xyz
'x, y, z'
'-x, -y, -z'

loop_
_atom_site_label
_atom_site_type_symbol
_atom_site_fract_x
_atom_site_fract_y
_atom_site_fract_z
_atom_site_U_iso_or_equiv
_atom_site_adp_type
_atom_site_occupancy
_atom_site_site_symmetry_order
_atom_site_calc_flag
_atom_site_refinement_flags_posn
_atom_site_refinement_flags_adp
_atom_site_refinement_flags_occupancy
_atom_site_disorder_assembly
_atom_site_disorder_group
Dy1 Dy 0.68269(2) 0.44785(2) 0.68414(2) 0.01649(7) Uani 1 1 d . . . . .
C8 C 0.3876(4) 0.1264(4) 0.4148(3) 0.0197(8) Uani 1 1 d . . . . .
H7 H 0.3520 0.0543 0.3714 0.024 Uiso 1 1 calc R U . . .
Ni1 Ni 0.51117(4) 0.36853(4) 0.44327(4) 0.01423(11) Uani 1 1 d . . . . .
O2 O 0.5300(3) 0.3192(2) 0.5773(2) 0.0182(6) Uani 1 1 d . . . . .
O4 O 0.6637(3) 0.2835(3) 0.4173(2) 0.0181(6) Uani 1 1 d . . . . .
O5 O 0.7867(3) 0.3282(3) 0.5750(2) 0.0217(6) Uani 1 1 d . . . . .
O6 O 0.7371(3) 0.5408(3) 0.8571(2) 0.0225(6) Uani 1 1 d . . . . .
O7 O 0.8413(3) 0.4249(3) 0.9578(2) 0.0359(8) Uani 1 1 d . . . . .
O1 O 0.5429(3) 0.3274(3) 0.7656(2) 0.0232(6) Uani 1 1 d . . . . .
O9 O 0.8699(3) 0.5676(3) 0.7152(2) 0.0267(7) Uani 1 1 d . . . . .
H34 H 0.8828 0.6306 0.7723 0.032 Uiso 1 1 calc R U . . .
O10 O 0.8031(3) 0.3096(3) 0.7712(2) 0.0298(7) Uani 1 1 d . . . . .
H30 H 0.8476 0.3471 0.8365 0.036 Uiso 1 1 calc R U . . .
O11 O 0.0072(3) 0.6732(3) 0.9002(3) 0.0361(8) Uani 1 1 d . . . . .
H38 H 0.0639 0.6372 0.9295 0.054 Uiso 1 1 calc R U . . .
N1 N 0.4080(3) 0.2112(3) 0.3716(3) 0.0185(7) Uani 1 1 d . . . . .
C7 C 0.4774(4) 0.2255(3) 0.5977(3) 0.0166(8) Uani 1 1 d . . . . .
C6 C 0.4130(4) 0.1282(4) 0.5231(3) 0.0172(8) Uani 1 1 d . . . . .
C23 C 0.7935(4) 0.5222(4) 0.9434(3) 0.0261(10) Uani 1 1 d . . . . .
C2 C 0.4879(4) 0.2228(4) 0.7006(3) 0.0194(8) Uani 1 1 d . . . . .
C5 C 0.3703(4) 0.0294(4) 0.5550(3) 0.0221(9) Uani 1 1 d . . . . .
H6 H 0.3282 -0.0359 0.5060 0.027 Uiso 1 1 calc R U . . .
C16 C 0.7626(4) 0.2812(4) 0.4810(3) 0.0181(8) Uani 1 1 d . . . . .
C17 C 0.8637(4) 0.2168(4) 0.4418(3) 0.0193(8) Uani 1 1 d . . . . .
C4 C 0.3886(4) 0.0259(4) 0.6556(4) 0.0244(9) Uani 1 1 d . . . . .
H5 H 0.3622 -0.0426 0.6748 0.029 Uiso 1 1 calc R U . . .
C18 C 0.8521(4) 0.1797(4) 0.3376(4) 0.0280(10) Uani 1 1 d . . . . .
H14 H 0.7808 0.1949 0.2916 0.034 Uiso 1 1 calc R U . . .
C3 C 0.4465(4) 0.1244(4) 0.7304(3) 0.0234(9) Uani 1 1 d . . . . .
H4 H 0.4570 0.1233 0.7996 0.028 Uiso 1 1 calc R U . . .
C22 C 0.9707(4) 0.1943(5) 0.5088(4) 0.0301(10) Uani 1 1 d . . . . .
H18 H 0.9796 0.2188 0.5792 0.036 Uiso 1 1 calc R U . . .
C24 C 0.7993(4) 0.6212(4) 1.0348(3) 0.0253(9) Uani 1 1 d . . . . .
C12 C 0.5930(5) 0.1766(5) 0.0919(3) 0.0321(11) Uani 1 1 d . . . . .
H11 H 0.6213 0.1200 0.0444 0.039 Uiso 1 1 calc R U . . .
C31 C 0.8238(6) 0.1871(5) 0.7492(4) 0.0397(13) Uani 1 1 d . . . . .
H28 H 0.7713 0.1430 0.7779 0.060 Uiso 1 1 calc R U . . .
H29 H 0.9090 0.1749 0.7783 0.060 Uiso 1 1 calc R U . . .
H27 H 0.8054 0.1588 0.6762 0.060 Uiso 1 1 calc R U . . .
C33 C 0.0219(6) 0.7975(5) 0.9465(5) 0.0440(13) Uani 1 1 d . . . . .
H35 H 0.1065 0.8256 0.9560 0.066 Uiso 1 1 calc R U . . .
H36 H 0.0012 0.8090 1.0119 0.066 Uiso 1 1 calc R U . . .
H37 H -0.0318 0.8423 0.9031 0.066 Uiso 1 1 calc R U . . .
C1 C 0.5374(5) 0.3406(5) 0.8699(3) 0.0334(11) Uani 1 1 d . . . . .
H3 H 0.4540 0.3221 0.8731 0.050 Uiso 1 1 calc R U . . .
H1 H 0.5624 0.4224 0.9053 0.050 Uiso 1 1 calc R U . . .
H2 H 0.5920 0.2861 0.9017 0.050 Uiso 1 1 calc R U . . .
C25 C 0.7565(5) 0.7316(5) 1.0231(4) 0.0335(11) Uani 1 1 d . . . . .
H19 H 0.7207 0.7445 0.9577 0.040 Uiso 1 1 calc R U . . .
C20 C 1.0515(5) 0.0994(5) 0.3684(5) 0.0408(13) Uani 1 1 d . . . . .
H16 H 1.1149 0.0603 0.3434 0.049 Uiso 1 1 calc R U . . .
C26 C 0.7657(5) 0.8250(5) 1.1075(4) 0.0389(12) Uani 1 1 d . . . . .
H20 H 0.7384 0.9008 1.0987 0.047 Uiso 1 1 calc R U . . .
C29 C 0.8431(7) 0.6002(6) 1.1319(5) 0.059(2) Uani 1 1 d . . . . .
H23 H 0.8688 0.5238 1.1405 0.071 Uiso 1 1 calc R U . . .
C19 C 0.9458(5) 0.1203(5) 0.3018(4) 0.0370(12) Uani 1 1 d . . . . .
H15 H 0.9369 0.0942 0.2316 0.044 Uiso 1 1 calc R U . . .
C21 C 1.0650(5) 0.1357(5) 0.4719(5) 0.0405(13) Uani 1 1 d . . . . .
H17 H 1.1371 0.1211 0.5173 0.049 Uiso 1 1 calc R U . . .
C27 C 0.8147(5) 0.8052(5) 1.2031(4) 0.0441(14) Uani 1 1 d . . . . .
H21 H 0.8250 0.8688 1.2596 0.053 Uiso 1 1 calc R U . . .
C32 C 0.9696(6) 0.5590(6) 0.6590(5) 0.0493(15) Uani 1 1 d . . . . .
H33 H 1.0485 0.5792 0.7071 0.074 Uiso 1 1 calc R U . . .
H31 H 0.9563 0.6143 0.6129 0.074 Uiso 1 1 calc R U . . .
H32 H 0.9686 0.4779 0.6207 0.074 Uiso 1 1 calc R U . . .
C28 C 0.8494(7) 0.6908(7) 1.2170(5) 0.064(2) Uani 1 1 d . . . . .
H22 H 0.8766 0.6754 1.2827 0.077 Uiso 1 1 calc R U . . .
O8 O 0.3737(2) 0.4807(2) 0.4675(2) 0.0159(5) Uani 1 1 d . . . . .
O3 O 0.4709(3) 0.4233(2) 0.3056(2) 0.0179(6) Uani 1 1 d . . . . .
C15 C 0.5098(4) 0.3447(4) 0.2339(3) 0.0196(8) Uani 1 1 d . . . . .
C14 C 0.5967(4) 0.3784(4) 0.1864(3) 0.0245(9) Uani 1 1 d . . . . .
H13 H 0.6276 0.4585 0.2023 0.029 Uiso 1 1 calc R U . . .
C10 C 0.4635(4) 0.2247(4) 0.2096(3) 0.0213(8) Uani 1 1 d . . . . .
C9 C 0.3662(4) 0.1895(4) 0.2593(3) 0.0240(9) Uani 1 1 d . . . . .
H9 H 0.2936 0.2351 0.2408 0.029 Uiso 1 1 calc R U . . .
H8 H 0.3420 0.1042 0.2332 0.029 Uiso 1 1 calc R U . . .
C11 C 0.5062(5) 0.1422(4) 0.1381(3) 0.0270(10) Uani 1 1 d . . . . .
H10 H 0.4752 0.0621 0.1215 0.032 Uiso 1 1 calc R U . . .
C13 C 0.6388(4) 0.2954(5) 0.1156(3) 0.0287(10) Uani 1 1 d . . . . .
H12 H 0.6977 0.3193 0.0839 0.034 Uiso 1 1 calc R U . . .
C30 C 0.2890(4) 0.4374(4) 0.5196(4) 0.0294(10) Uani 1 1 d . . . . .
H25 H 0.2580 0.3566 0.4851 0.044 Uiso 1 1 calc R U . . .
H24 H 0.2211 0.4895 0.5192 0.044 Uiso 1 1 calc R U . . .
H26 H 0.3315 0.4371 0.5892 0.044 Uiso 1 1 calc R U . . .

loop_
_atom_site_aniso_label
_atom_site_aniso_U_11
_atom_site_aniso_U_22
_atom_site_aniso_U_33
_atom_site_aniso_U_23
_atom_site_aniso_U_13
_atom_site_aniso_U_12
Dy1 0.01927(11) 0.01581(11) 0.01069(10) 0.00020(7) -0.00165(7) 0.00101(7)
C8 0.0190(18) 0.0168(19) 0.020(2) -0.0018(15) 0.0032(16) -0.0001(15)
Ni1 0.0171(2) 0.0129(2) 0.0102(2) 0.00044(18) -0.00011(18) 0.00032(18)
O2 0.0234(14) 0.0171(14) 0.0118(13) 0.0021(10) 0.0006(11) -0.0028(11)
O4 0.0189(13) 0.0177(14) 0.0161(13) 0.0023(11) 0.0019(11) 0.0016(11)
O5 0.0235(14) 0.0212(15) 0.0170(14) -0.0001(11) 0.0013(12) 0.0043(11)
O6 0.0286(15) 0.0235(15) 0.0107(13) -0.0001(11) -0.0012(12) 0.0009(12)
O7 0.048(2) 0.0322(19) 0.0169(16) -0.0018(13) -0.0077(14) 0.0133(16)
O1 0.0349(17) 0.0215(15) 0.0117(13) 0.0032(11) 0.0030(12) -0.0056(12)
O9 0.0317(17) 0.0309(17) 0.0125(14) 0.0001(12) -0.0010(12) -0.0050(13)
O10 0.0434(19) 0.0258(17) 0.0133(14) 0.0017(12) -0.0053(13) 0.0119(14)
O11 0.0357(19) 0.040(2) 0.0243(17) 0.0052(15) -0.0076(14) 0.0022(15)
N1 0.0191(16) 0.0189(17) 0.0139(16) -0.0023(13) 0.0012(13) 0.0008(13)
C7 0.0167(17) 0.0152(18) 0.0175(19) 0.0033(15) 0.0033(15) 0.0038(14)
C6 0.0160(17) 0.0164(19) 0.0186(19) 0.0035(15) 0.0026(15) 0.0017(14)
C23 0.035(2) 0.023(2) 0.015(2) 0.0003(16) -0.0018(18) 0.0000(18)
C2 0.0224(19) 0.0177(19) 0.0177(19) 0.0041(15) 0.0037(16) 0.0014(15)
C5 0.0196(19) 0.017(2) 0.029(2) 0.0029(17) 0.0059(17) 0.0005(15)
C16 0.0222(19) 0.0141(18) 0.0172(19) 0.0026(15) 0.0036(15) 0.0002(14)
C17 0.0193(19) 0.0164(19) 0.022(2) 0.0005(15) 0.0081(16) -0.0006(15)
C4 0.029(2) 0.017(2) 0.031(2) 0.0071(17) 0.0129(19) 0.0019(16)
C18 0.028(2) 0.029(2) 0.026(2) 0.0016(18) 0.0080(19) 0.0012(18)
C3 0.028(2) 0.024(2) 0.021(2) 0.0076(17) 0.0098(17) 0.0040(17)
C22 0.024(2) 0.036(3) 0.027(2) 0.002(2) 0.0029(18) 0.0072(19)
C24 0.022(2) 0.031(2) 0.017(2) -0.0053(17) 0.0001(16) -0.0017(17)
C12 0.044(3) 0.036(3) 0.014(2) 0.0000(18) 0.0045(19) 0.016(2)
C31 0.060(3) 0.027(3) 0.027(3) 0.000(2) 0.003(2) 0.010(2)
C33 0.046(3) 0.041(3) 0.044(3) 0.008(3) 0.008(3) -0.004(2)
C1 0.053(3) 0.034(3) 0.0103(19) 0.0030(18) 0.004(2) -0.010(2)
C25 0.042(3) 0.036(3) 0.020(2) -0.0004(19) 0.007(2) 0.007(2)
C20 0.032(3) 0.040(3) 0.050(3) -0.003(2) 0.020(2) 0.008(2)
C26 0.046(3) 0.034(3) 0.034(3) -0.006(2) 0.014(2) 0.003(2)
C29 0.084(5) 0.044(4) 0.030(3) -0.008(3) -0.012(3) 0.022(3)
C19 0.038(3) 0.040(3) 0.033(3) -0.004(2) 0.019(2) 0.000(2)
C21 0.023(2) 0.046(3) 0.049(3) 0.005(3) 0.005(2) 0.011(2)
C27 0.041(3) 0.048(3) 0.029(3) -0.016(2) 0.000(2) 0.005(2)
C32 0.048(3) 0.050(4) 0.046(3) 0.009(3) 0.005(3) -0.013(3)
C28 0.086(5) 0.065(4) 0.022(3) -0.013(3) -0.009(3) 0.021(4)
O8 0.0167(12) 0.0150(13) 0.0135(13) 0.0016(10) -0.0001(10) -0.0004(10)
O3 0.0243(14) 0.0173(14) 0.0096(12) 0.0009(10) 0.0003(11) 0.0029(11)
C15 0.027(2) 0.020(2) 0.0089(17) 0.0005(14) -0.0007(15) 0.0067(16)
C14 0.032(2) 0.026(2) 0.0136(19) 0.0037(16) 0.0016(17) 0.0020(18)
C10 0.029(2) 0.020(2) 0.0110(18) 0.0018(15) -0.0029(16) 0.0036(16)
C9 0.027(2) 0.021(2) 0.018(2) -0.0014(16) -0.0035(17) -0.0032(16)
C11 0.039(3) 0.023(2) 0.0133(19) 0.0006(16) -0.0014(18) 0.0073(18)
C13 0.033(2) 0.041(3) 0.014(2) 0.0077(18) 0.0077(18) 0.010(2)
C30 0.031(2) 0.029(2) 0.027(2) 0.0050(19) 0.0053(19) -0.0012(19)

loop_
_atom_type_symbol
_atom_type_description
_atom_type_scat_dispersion_real
_atom_type_scat_dispersion_imag
_atom_type_scat_source
C C 0.0033 0.0016 'International Tables Vol C Tables 4.2.6.8 and 6.1.1.4'
H H 0.0000 0.0000 'International Tables Vol C Tables 4.2.6.8 and 6.1.1.4'
Dy Dy -0.1892 4.4098 'International Tables Vol C Tables 4.2.6.8 and 6.1.1.4'
N N 0.0061 0.0033 'International Tables Vol C Tables 4.2.6.8 and 6.1.1.4'
Ni Ni 0.3393 1.1124 'International Tables Vol C Tables 4.2.6.8 and 6.1.1.4'
O O 0.0106 0.0060 'International Tables Vol C Tables 4.2.6.8 and 6.1.1.4'

loop_
_geom_angle_atom_site_label_1
_geom_angle_atom_site_label_2
_geom_angle_atom_site_label_3
_geom_angle
_geom_angle_site_symmetry_1
_geom_angle_site_symmetry_3
_geom_angle_publ_flag
O2 Dy1 O3 84.27(15) . 2_666 ?
O2 Dy1 O8 72.95(13) . 2_666 ?
O3 Dy1 O8 70.82(11) 2_666 2_666 ?
O2 Dy1 O6 137.46(11) . . ?
O3 Dy1 O6 78.46(11) 2_666 . ?
O8 Dy1 O6 133.94(14) 2_666 . ?
O2 Dy1 O5 77.12(15) . . ?
O3 Dy1 O5 145.56(11) 2_666 . ?
O8 Dy1 O5 76.08(14) 2_666 . ?
O6 Dy1 O5 133.77(12) . . ?
O2 Dy1 O9 150.79(11) . . ?
O3 Dy1 O9 107.20(17) 2_666 . ?
O8 Dy1 O9 85.35(11) 2_666 . ?
O6 Dy1 O9 71.74(11) . . ?
O5 Dy1 O9 78.85(15) . . ?
O2 Dy1 O10 100.00(16) . . ?
O3 Dy1 O10 142.76(12) 2_666 . ?
O8 Dy1 O10 145.97(11) 2_666 . ?
O6 Dy1 O10 73.62(14) . . ?
O5 Dy1 O10 69.91(15) . . ?
O9 Dy1 O10 87.00(16) . . ?
O2 Dy1 O1 61.97(14) . . ?
O3 Dy1 O1 79.83(15) 2_666 . ?
O8 Dy1 O1 127.98(12) 2_666 . ?
O6 Dy1 O1 76.77(13) . . ?
O5 Dy1 O1 114.91(14) . . ?
O9 Dy1 O1 145.31(11) . . ?
O10 Dy1 O1 70.24(16) . . ?
O2 Dy1 Ni1 35.19(8) . . ?
O3 Dy1 Ni1 80.81(10) 2_666 . ?
O8 Dy1 Ni1 38.62(9) 2_666 . ?
O6 Dy1 Ni1 158.94(8) . . ?
O5 Dy1 Ni1 67.26(12) . . ?
O9 Dy1 Ni1 118.57(9) . . ?
O10 Dy1 Ni1 123.00(10) . . ?
O1 Dy1 Ni1 95.98(12) . . ?
O2 Dy1 Ni1 75.97(14) . 2_666 ?
O3 Dy1 Ni1 35.39(9) 2_666 2_666 ?
O8 Dy1 Ni1 35.43(7) 2_666 2_666 ?
O6 Dy1 Ni1 107.67(11) . 2_666 ?
O5 Dy1 Ni1 111.00(13) . 2_666 ?
O9 Dy1 Ni1 97.66(14) . 2_666 ?
O10 Dy1 Ni1 175.34(9) . 2_666 ?
O1 Dy1 Ni1 105.54(13) . 2_666 ?
Ni1 Dy1 Ni1 54.68(7) . 2_666 ?
N1 C8 C6 127.6(4) . . ?
N1 C8 H7 116.2 . . ?
C6 C8 H7 116.2 . . ?
O2 Ni1 O4 92.24(13) . . ?
O2 Ni1 O8 92.89(13) . . ?
O4 Ni1 O8 169.96(11) . . ?
O2 Ni1 N1 89.79(15) . . ?
O4 Ni1 N1 88.48(16) . . ?
O8 Ni1 N1 100.16(17) . . ?
O2 Ni1 O3 173.36(12) . . ?
O4 Ni1 O3 94.08(13) . . ?
O8 Ni1 O3 81.17(13) . . ?
N1 Ni1 O3 88.37(15) . . ?
O2 Ni1 O8 83.41(14) . 2_666 ?
O4 Ni1 O8 89.22(15) . 2_666 ?
O8 Ni1 O8 82.81(16) . 2_666 ?
N1 Ni1 O8 172.73(13) . 2_666 ?
O3 Ni1 O8 98.68(14) . 2_666 ?
O2 Ni1 Dy1 40.91(10) . . ?
O4 Ni1 Dy1 83.75(11) . . ?
O8 Ni1 Dy1 94.52(11) . . ?
N1 Ni1 Dy1 129.30(11) . . ?
O3 Ni1 Dy1 142.03(10) . . ?
O8 Ni1 Dy1 43.53(8) 2_666 . ?
O2 Ni1 Dy1 134.28(10) . 2_666 ?
O4 Ni1 Dy1 133.17(11) . 2_666 ?
O8 Ni1 Dy1 41.46(10) . 2_666 ?
N1 Ni1 Dy1 95.56(15) . 2_666 ?
O3 Ni1 Dy1 39.71(8) . 2_666 ?
O8 Ni1 Dy1 91.05(14) 2_666 2_666 ?
Dy1 Ni1 Dy1 125.31(7) . 2_666 ?
C7 O2 Ni1 128.6(2) . . ?
C7 O2 Dy1 127.1(3) . . ?
Ni1 O2 Dy1 103.90(14) . . ?
C16 O4 Ni1 126.7(3) . . ?
C16 O5 Dy1 135.6(3) . . ?
C23 O6 Dy1 141.5(3) . . ?
C2 O1 C1 116.2(3) . . ?
C2 O1 Dy1 112.9(3) . . ?
C1 O1 Dy1 129.4(3) . . ?
C32 O9 Dy1 131.0(3) . . ?
C32 O9 H34 114.5 . . ?
Dy1 O9 H34 114.5 . . ?
C31 O10 Dy1 136.2(3) . . ?
C31 O10 H30 111.9 . . ?
Dy1 O10 H30 111.9 . . ?
C33 O11 H38 109.5 . . ?
C8 N1 C9 117.2(3) . . ?
C8 N1 Ni1 125.3(3) . . ?
C9 N1 Ni1 117.1(3) . . ?
O2 C7 C2 117.2(3) . . ?
O2 C7 C6 124.4(4) . . ?
C2 C7 C6 118.3(4) . . ?
C5 C6 C7 118.7(4) . . ?
C5 C6 C8 118.3(4) . . ?
C7 C6 C8 122.9(4) . . ?
O7 C23 O6 124.2(4) . . ?
O7 C23 C24 118.1(4) . . ?
O6 C23 C24 117.7(4) . . ?
C3 C2 O1 125.3(4) . . ?
C3 C2 C7 121.9(4) . . ?
O1 C2 C7 112.8(4) . . ?
C4 C5 C6 121.5(4) . . ?
C4 C5 H6 119.2 . . ?
C6 C5 H6 119.2 . . ?
O4 C16 O5 126.7(4) . . ?
O4 C16 C17 116.5(4) . . ?
O5 C16 C17 116.8(4) . . ?
C18 C17 C22 119.0(4) . . ?
C18 C17 C16 120.4(4) . . ?
C22 C17 C16 120.7(4) . . ?
C5 C4 C3 120.3(4) . . ?
C5 C4 H5 119.8 . . ?
C3 C4 H5 119.8 . . ?
C19 C18 C17 120.1(5) . . ?
C19 C18 H14 119.9 . . ?
C17 C18 H14 119.9 . . ?
C2 C3 C4 118.9(4) . . ?
C2 C3 H4 120.5 . . ?
C4 C3 H4 120.5 . . ?
C17 C22 C21 120.4(5) . . ?
C17 C22 H18 119.8 . . ?
C21 C22 H18 119.8 . . ?
C25 C24 C29 119.2(4) . . ?
C25 C24 C23 120.5(4) . . ?
C29 C24 C23 120.2(5) . . ?
C11 C12 C13 119.9(4) . . ?
C11 C12 H11 120.0 . . ?
C13 C12 H11 120.0 . . ?
O10 C31 H28 109.5 . . ?
O10 C31 H29 109.5 . . ?
H28 C31 H29 109.5 . . ?
O10 C31 H27 109.5 . . ?
H28 C31 H27 109.5 . . ?
H29 C31 H27 109.5 . . ?
O11 C33 H35 109.5 . . ?
O11 C33 H36 109.5 . . ?
H35 C33 H36 109.5 . . ?
O11 C33 H37 109.5 . . ?
H35 C33 H37 109.5 . . ?
H36 C33 H37 109.5 . . ?
O1 C1 H3 109.5 . . ?
O1 C1 H1 109.5 . . ?
H3 C1 H1 109.5 . . ?
O1 C1 H2 109.5 . . ?
H3 C1 H2 109.5 . . ?
H1 C1 H2 109.5 . . ?
C24 C25 C26 120.7(5) . . ?
C24 C25 H19 119.6 . . ?
C26 C25 H19 119.6 . . ?
C19 C20 C21 120.3(5) . . ?
C19 C20 H16 119.9 . . ?
C21 C20 H16 119.9 . . ?
C27 C26 C25 119.6(6) . . ?
C27 C26 H20 120.2 . . ?
C25 C26 H20 120.2 . . ?
C24 C29 C28 120.9(6) . . ?
C24 C29 H23 119.6 . . ?
C28 C29 H23 119.6 . . ?
C20 C19 C18 120.5(5) . . ?
C20 C19 H15 119.7 . . ?
C18 C19 H15 119.7 . . ?
C20 C21 C22 119.7(5) . . ?
C20 C21 H17 120.2 . . ?
C22 C21 H17 120.2 . . ?
C26 C27 C28 120.4(5) . . ?
C26 C27 H21 119.8 . . ?
C28 C27 H21 119.8 . . ?
O9 C32 H33 109.5 . . ?
O9 C32 H31 109.5 . . ?
H33 C32 H31 109.5 . . ?
O9 C32 H32 109.5 . . ?
H33 C32 H32 109.5 . . ?
H31 C32 H32 109.5 . . ?
C29 C28 C27 118.9(6) . . ?
C29 C28 H22 120.5 . . ?
C27 C28 H22 120.5 . . ?
C30 O8 Ni1 115.0(3) . . ?
C30 O8 Ni1 113.5(3) . 2_666 ?
Ni1 O8 Ni1 97.19(16) . 2_666 ?
C30 O8 Dy1 125.5(3) . 2_666 ?
Ni1 O8 Dy1 103.11(13) . 2_666 ?
Ni1 O8 Dy1 97.85(14) 2_666 2_666 ?
C15 O3 Ni1 110.9(3) . . ?
C15 O3 Dy1 138.8(2) . 2_666 ?
Ni1 O3 Dy1 104.90(13) . 2_666 ?
O3 C15 C14 121.8(4) . . ?
O3 C15 C10 119.0(4) . . ?
C14 C15 C10 119.2(4) . . ?
C15 C14 C13 121.0(4) . . ?
C15 C14 H13 119.5 . . ?
C13 C14 H13 119.5 . . ?
C11 C10 C15 119.3(4) . . ?
C11 C10 C9 121.8(4) . . ?
C15 C10 C9 118.9(4) . . ?
N1 C9 C10 112.8(3) . . ?
N1 C9 H9 109.0 . . ?
C10 C9 H9 109.0 . . ?
N1 C9 H8 109.0 . . ?
C10 C9 H8 109.0 . . ?
H9 C9 H8 107.8 . . ?
C12 C11 C10 121.0(4) . . ?
C12 C11 H10 119.5 . . ?
C10 C11 H10 119.5 . . ?
C14 C13 C12 119.6(5) . . ?
C14 C13 H12 120.2 . . ?
C12 C13 H12 120.2 . . ?
O8 C30 H25 109.5 . . ?
O8 C30 H24 109.5 . . ?
H25 C30 H24 109.5 . . ?
O8 C30 H26 109.5 . . ?
H25 C30 H26 109.5 . . ?
H24 C30 H26 109.5 . . ?

loop_
_geom_bond_atom_site_label_1
_geom_bond_atom_site_label_2
_geom_bond_distance
_geom_bond_site_symmetry_2
_geom_bond_publ_flag
Dy1 O2 2.256(3) . ?
Dy1 O3 2.261(4) 2_666 ?
Dy1 O8 2.325(4) 2_666 ?
Dy1 O6 2.327(4) . ?
Dy1 O5 2.330(4) . ?
Dy1 O9 2.377(4) . ?
Dy1 O10 2.378(4) . ?
Dy1 O1 2.621(4) . ?
Dy1 Ni1 3.344(4) . ?
Dy1 Ni1 3.420(3) 2_666 ?
C8 N1 1.263(6) . ?
C8 C6 1.440(6) . ?
C8 H7 0.9300 . ?
Ni1 O2 1.985(4) . ?
Ni1 O4 2.022(4) . ?
Ni1 O8 2.036(4) . ?
Ni1 N1 2.046(4) . ?
Ni1 O3 2.050(4) . ?
Ni1 O8 2.107(3) 2_666 ?
Ni1 Dy1 3.420(3) 2_666 ?
O2 C7 1.311(5) . ?
O4 C16 1.236(5) . ?
O5 C16 1.257(5) . ?
O6 C23 1.259(6) . ?
O7 C23 1.254(6) . ?
O1 C2 1.371(5) . ?
O1 C1 1.422(5) . ?
O9 C32 1.482(7) . ?
O9 H34 0.9300 . ?
O10 C31 1.388(6) . ?
O10 H30 0.9300 . ?
O11 C33 1.412(7) . ?
O11 H38 0.8200 . ?
N1 C9 1.468(6) . ?
C7 C2 1.393(6) . ?
C7 C6 1.402(5) . ?
C6 C5 1.392(6) . ?
C23 C24 1.493(6) . ?
C2 C3 1.366(6) . ?
C5 C4 1.352(7) . ?
C5 H6 0.9300 . ?
C16 C17 1.489(6) . ?
C17 C18 1.380(6) . ?
C17 C22 1.381(7) . ?
C4 C3 1.390(6) . ?
C4 H5 0.9300 . ?
C18 C19 1.376(7) . ?
C18 H14 0.9300 . ?
C3 H4 0.9300 . ?
C22 C21 1.384(7) . ?
C22 H18 0.9300 . ?
C24 C25 1.362(7) . ?
C24 C29 1.372(8) . ?
C12 C11 1.362(7) . ?
C12 C13 1.379(7) . ?
C12 H11 0.9300 . ?
C31 H28 0.9600 . ?
C31 H29 0.9600 . ?
C31 H27 0.9600 . ?
C33 H35 0.9600 . ?
C33 H36 0.9600 . ?
C33 H37 0.9600 . ?
C1 H3 0.9600 . ?
C1 H1 0.9600 . ?
C1 H2 0.9600 . ?
C25 C26 1.386(7) . ?
C25 H19 0.9300 . ?
C20 C19 1.361(8) . ?
C20 C21 1.367(8) . ?
C20 H16 0.9300 . ?
C26 C27 1.357(8) . ?
C26 H20 0.9300 . ?
C29 C28 1.379(8) . ?
C29 H23 0.9300 . ?
C19 H15 0.9300 . ?
C21 H17 0.9300 . ?
C27 C28 1.387(10) . ?
C27 H21 0.9300 . ?
C32 H33 0.9600 . ?
C32 H31 0.9600 . ?
C32 H32 0.9600 . ?
C28 H22 0.9300 . ?
O8 C30 1.441(6) . ?
O8 Ni1 2.107(3) 2_666 ?
O8 Dy1 2.325(4) 2_666 ?
O3 C15 1.341(5) . ?
O3 Dy1 2.261(4) 2_666 ?
C15 C14 1.371(7) . ?
C15 C10 1.393(6) . ?
C14 C13 1.379(6) . ?
C14 H13 0.9300 . ?
C10 C11 1.383(6) . ?
C10 C9 1.495(7) . ?
C9 H9 0.9700 . ?
C9 H8 0.9700 . ?
C11 H10 0.9300 . ?
C13 H12 0.9300 . ?
C30 H25 0.9600 . ?
C30 H24 0.9600 . ?
C30 H26 0.9600 . ?
